data_7061952
loop_
_publ_author_name
'Zhao, Lan'
'Xu, Jun'
'Ma, Jun'
'Yin, Guangwei'
'Li, Fangyi'
'Suo, Tongchuan'
'Wang, Chunhua'

_publ_section_title
;
 Formal [4+1] cyclization of (thio/imido)hydrazides and ethyl
 3,3,3-trifluoropropanoate: unified synthesis of 1,3,4-oxadiazoles,
 1,3,4-thiadiazoles and 1,2,4-triazoles
;
_journal_issue 43
_journal_name_full 'New Journal of Chemistry'
_journal_page_first 20755
_journal_page_last 20759
_journal_paper_doi 10.1039/D2NJ04147B
_journal_volume 46
_journal_year 2022
_chemical_formula_moiety 'C18 H17 N3 O2'
_chemical_formula_sum 'C18 H17 N3 O2'
_chemical_formula_weight 307.34
_space_group_crystal_system monoclinic
_space_group_IT_number 14
_space_group_name_Hall '-P 2ybc'
_space_group_name_H-M_alt 'P 1 21/c 1'
_atom_sites_solution_hydrogens mixed
_atom_sites_solution_primary dual
_audit_creation_date 2022-06-11
_audit_creation_method
;
Olex2 1.5
(compiled 2021.12.09 svn.r5202d8cf for OlexSys, GUI svn.r6439)
;
_audit_update_record
;
2022-06-12 deposited with the CCDC.	2022-10-03 downloaded from the CCDC.
;
_cell_angle_alpha 90
_cell_angle_beta 92.243(5)
_cell_angle_gamma 90
_cell_formula_units_Z 4
_cell_length_a 8.4347(6)
_cell_length_b 5.1670(3)
_cell_length_c 35.992(2)
_cell_measurement_reflns_used 4781
_cell_measurement_temperature 300.4(2)
_cell_measurement_theta_max 29.2610
_cell_measurement_theta_min 3.9740
_cell_volume 1567.40(17)
_computing_cell_refinement 'CrysAlisPro 1.171.41.123a (Rigaku OD, 2022)'
_computing_data_collection 'CrysAlisPro 1.171.41.123a (Rigaku OD, 2022)'
_computing_data_reduction 'CrysAlisPro 1.171.41.123a (Rigaku OD, 2022)'
_computing_molecular_graphics 'Olex2 1.5 (Dolomanov et al., 2009)'
_computing_publication_material 'Olex2 1.5 (Dolomanov et al., 2009)'
_computing_structure_refinement 'SHELXL 2018/3 (Sheldrick, 2015)'
_computing_structure_solution 'SHELXT 2018/2 (Sheldrick, 2018)'
_diffrn_ambient_environment air
_diffrn_ambient_temperature 300.4(2)
_diffrn_detector 'Hybrid Pixel Array Detector'
_diffrn_detector_area_resol_mean 10.0000
_diffrn_detector_type HyPix
_diffrn_measured_fraction_theta_full 0.998
_diffrn_measured_fraction_theta_max 0.815
_diffrn_measurement_details
;
List of Runs (angles in degrees, time in seconds):

  # Type    Start    End  Width  t~exp~   \w     \q     \k     \f   Frames
#--------------------------------------------------------------------------
  1  \w    -21.00  18.00   0.50  100.00    --   -6.71  58.00 174.00   78
  2  \w    -67.00 -20.00   0.50  100.00    --   -6.71 -58.00  33.00   94
  3  \w    -70.00   0.00   0.50  100.00    --    4.99 -19.00-180.00  140
  4  \w    -22.00  28.00   0.50  100.00    --   -6.71 -99.00  60.00  100
  5  \w    -23.00  26.00   0.50  100.00    --   -6.71 -99.00 -90.00   98
  6  \w     31.00  56.00   0.50  100.00    --   -6.71  58.00 174.00   50
;
_diffrn_measurement_device 'four-circle diffractometer'
_diffrn_measurement_device_type 'XtaLAB Synergy, Single source at offset/far, HyPix'
_diffrn_measurement_method '\w scans'
_diffrn_orient_matrix_type 'CrysAlisPro convention (1999,Acta A55,543-557)'
_diffrn_orient_matrix_UB_11 0.0204203000
_diffrn_orient_matrix_UB_12 -0.0228822000
_diffrn_orient_matrix_UB_13 0.0190215000
_diffrn_orient_matrix_UB_21 -0.0574363000
_diffrn_orient_matrix_UB_22 0.0920611000
_diffrn_orient_matrix_UB_23 0.0051985000
_diffrn_orient_matrix_UB_31 -0.0580243000
_diffrn_orient_matrix_UB_32 -0.0992261000
_diffrn_orient_matrix_UB_33 0.0004302000
_diffrn_radiation_monochromator mirror
_diffrn_radiation_probe x-ray
_diffrn_radiation_type 'Mo K\a'
_diffrn_radiation_wavelength 0.71073
_diffrn_reflns_av_R_equivalents 0.0356
_diffrn_reflns_av_unetI/netI 0.0383
_diffrn_reflns_Laue_measured_fraction_full 0.998
_diffrn_reflns_Laue_measured_fraction_max 0.815
_diffrn_reflns_limit_h_max 11
_diffrn_reflns_limit_h_min -10
_diffrn_reflns_limit_k_max 6
_diffrn_reflns_limit_k_min -5
_diffrn_reflns_limit_l_max 36
_diffrn_reflns_limit_l_min -45
_diffrn_reflns_number 14839
_diffrn_reflns_point_group_measured_fraction_full 0.998
_diffrn_reflns_point_group_measured_fraction_max 0.815
_diffrn_reflns_theta_full 25.242
_diffrn_reflns_theta_max 30.717
_diffrn_reflns_theta_min 3.248
_diffrn_source 'micro-focus sealed X-ray tube'
_diffrn_source_type 'PhotonJet (Mo) X-ray Source'
_exptl_absorpt_coefficient_mu 0.087
_exptl_absorpt_correction_T_max 1.00000
_exptl_absorpt_correction_T_min 0.90583
_exptl_absorpt_correction_type multi-scan
_exptl_absorpt_process_details
;
CrysAlisPro 1.171.41.123a (Rigaku Oxford Diffraction, 2022)
Empirical absorption correction using spherical harmonics,
implemented in SCALE3 ABSPACK scaling algorithm.
;
_exptl_crystal_colour 'light yellow'
_exptl_crystal_density_diffrn 1.302
_exptl_crystal_description block
_exptl_crystal_F_000 648
_exptl_crystal_size_max 0.15
_exptl_crystal_size_mid 0.08
_exptl_crystal_size_min 0.05
_refine_diff_density_max 0.167
_refine_diff_density_min -0.198
_refine_diff_density_rms 0.036
_refine_ls_extinction_method none
_refine_ls_goodness_of_fit_ref 1.020
_refine_ls_hydrogen_treatment mixed
_refine_ls_matrix_type full
_refine_ls_number_parameters 250
_refine_ls_number_reflns 3975
_refine_ls_number_restraints 10
_refine_ls_restrained_S_all 1.019
_refine_ls_R_factor_all 0.0802
_refine_ls_R_factor_gt 0.0495
_refine_ls_shift/su_max 0.002
_refine_ls_shift/su_mean 0.000
_refine_ls_structure_factor_coef Fsqd
_refine_ls_weighting_details 'w=1/[\s^2^(Fo^2^)+(0.0623P)^2^+0.2788P] where P=(Fo^2^+2Fc^2^)/3'
_refine_ls_weighting_scheme calc
_refine_ls_wR_factor_gt 0.1210
_refine_ls_wR_factor_ref 0.1339
_reflns_Friedel_coverage 0.000
_reflns_number_gt 2694
_reflns_number_total 3975
_reflns_threshold_expression 'I > 2\s(I)'
_cod_data_source_file d2nj04147b2.cif
_cod_data_source_block lfy_zl_1303_02_n2_auto
_cod_depositor_comments 'Adding full bibliography for 7061950--7061952.cif.'
_cod_original_cell_volume 1567.41(17)
_cod_database_code 7061952
_shelx_shelxl_version_number 2018/3
_shelx_space_group_comment
;
The symmetry employed for this shelxl refinement is uniquely defined
by the following loop, which should always be used as a source of
symmetry information in preference to the above space-group names.
They are only intended as comments.
;
_shelx_estimated_absorpt_t_max 0.996
_shelx_estimated_absorpt_t_min 0.987
_olex2_refinement_description
;
1. Fixed Uiso
 At 1.2 times of:
  All C(H) groups, All C(H,H) groups
 At 1.5 times of:
  All C(H,H,H) groups
2. Restrained distances
 C10-C11 \\sim C10-C11A
 with sigma of 0.02
 C25-C35 \\sim C25-C35A
 with sigma of 0.04
 C10-C35 \\sim C10-C35A
 with sigma of 0.02
 C25-C37 \\sim C25-C37A
 with sigma of 0.02
 C25-C31 \\sim C25-C31A
 with sigma of 0.02
 C10-C31 \\sim C10-C31A
 with sigma of 0.04
 C11-C37 \\sim C11A-C37A
 with sigma of 0.02
 C10-C37 \\sim C10-C37A
 with sigma of 0.04
 C35-C31 \\sim C35A-C31A
 with sigma of 0.02
 C25-C11 \\sim C25-C11A
 with sigma of 0.04
3. Others
 Sof(H25A)=Sof(C11A)=Sof(H11A)=Sof(C37A)=Sof(H37A)=Sof(C31A)=Sof(H31A)=
 Sof(C35A)=Sof(H35A)=1-FVAR(1)
 Sof(H25)=Sof(C11)=Sof(H11)=Sof(C35)=Sof(H35)=Sof(C37)=Sof(H37)=Sof(C31)=
 Sof(H31)=FVAR(1)
4.a Secondary CH2 refined with riding coordinates:
 C22(H22A,H22B), C17(H17A,H17B)
4.b Aromatic/amide H refined with riding coordinates:
 C32(H32), C30(H30), C26(H26), C34(H34), C25(H25), C25(H25A), C11(H11),
 C35(H35), C37(H37), C31(H31), C11A(H11A), C37A(H37A), C31A(H31A), C35A(H35A)
4.c Idealised Me refined as rotating group:
 C2(H2A,H2B,H2C)
;
_olex2_submission_special_instructions 'No special instructions were received'
_oxdiff_exptl_absorpt_empirical_details
;
Empirical correction (ABSPACK) includes:
- Absorption correction using spherical harmonics
- Frame scaling
;
_oxdiff_exptl_absorpt_empirical_full_max 1.215
_oxdiff_exptl_absorpt_empirical_full_min 0.882

loop_
_space_group_symop_operation_xyz
'x, y, z'
'-x, y+1/2, -z+1/2'
'-x, -y, -z'
'x, -y-1/2, z-1/2'

loop_
_atom_site_label
_atom_site_type_symbol
_atom_site_fract_x
_atom_site_fract_y
_atom_site_fract_z
_atom_site_U_iso_or_equiv
_atom_site_adp_type
_atom_site_occupancy
_atom_site_site_symmetry_order
_atom_site_calc_flag
_atom_site_refinement_flags_posn
_atom_site_refinement_flags_adp
_atom_site_refinement_flags_occupancy
_atom_site_disorder_assembly
_atom_site_disorder_group
O12 O 0.80443(13) 0.6827(2) 0.51155(3) 0.0513(3) Uani 1 1 d . . . . .
N4 N 0.86483(14) 0.3474(2) 0.62534(3) 0.0376(3) Uani 1 1 d . . . . .
O14 O 0.64114(14) 0.5244(3) 0.55349(4) 0.0670(4) Uani 1 1 d . . . . .
N1 N 0.84491(17) -0.0732(2) 0.62347(3) 0.0464(3) Uani 1 1 d . . . . .
N6 N 0.87751(18) -0.0020(2) 0.58815(3) 0.0489(4) Uani 1 1 d . . . . .
C8 C 0.83860(17) 0.1355(2) 0.64533(4) 0.0358(3) Uani 1 1 d . . . . .
C24 C 0.74244(16) 0.1123(3) 0.76149(4) 0.0341(3) Uani 1 1 d . . . . .
C16 C 0.80631(17) 0.1256(2) 0.68506(4) 0.0346(3) Uani 1 1 d . . . . .
C10 C 0.70727(17) 0.1070(3) 0.80175(4) 0.0385(3) Uani 1 1 d D . . . .
C18 C 0.77092(19) 0.5433(3) 0.54151(4) 0.0433(4) Uani 1 1 d . . . . .
C20 C 0.88726(17) 0.2517(3) 0.59063(4) 0.0382(3) Uani 1 1 d . . . . .
C22 C 0.91784(19) 0.4144(3) 0.55750(4) 0.0427(4) Uani 1 1 d . . . . .
H22A H 0.962997 0.306864 0.538521 0.051 Uiso 1 1 calc R U . . .
H22B H 0.995309 0.546248 0.564465 0.051 Uiso 1 1 calc R U . . .
C32 C 0.86984(19) 0.3091(3) 0.70932(4) 0.0441(4) Uani 1 1 d . . . . .
H32 H 0.934300 0.439171 0.700355 0.053 Uiso 1 1 calc R U . . .
C30 C 0.7109(2) -0.0659(3) 0.69935(4) 0.0472(4) Uani 1 1 d . . . . .
H30 H 0.667320 -0.192039 0.683595 0.057 Uiso 1 1 calc R U . . .
C26 C 0.8388(2) 0.3018(3) 0.74669(4) 0.0456(4) Uani 1 1 d . . . . .
H26 H 0.883507 0.427016 0.762415 0.055 Uiso 1 1 calc R U . . .
C34 C 0.6798(2) -0.0713(3) 0.73675(4) 0.0467(4) Uani 1 1 d . . . . .
H34 H 0.615236 -0.201467 0.745636 0.056 Uiso 1 1 calc R U . . .
C25 C 0.6356(3) 0.1030(5) 0.87717(5) 0.0719(6) Uani 1 1 d D . . . .
H25 H 0.607463 0.110203 0.901881 0.086 Uiso 0.52(2) 1 calc R U P A 1
H25A H 0.615995 0.097086 0.902408 0.086 Uiso 0.48(2) 1 calc R U P A 2
C11 C 0.5850(11) -0.0440(19) 0.8153(2) 0.0489(18) Uani 0.52(2) 1 d D . P A 1
H11 H 0.523904 -0.144206 0.798732 0.059 Uiso 0.52(2) 1 calc R U P A 1
C17 C 0.6748(2) 0.8388(4) 0.49635(6) 0.0707(6) Uani 1 1 d . . . . .
H17A H 0.637865 0.955341 0.515294 0.085 Uiso 1 1 calc R U . . .
H17B H 0.587151 0.728054 0.488335 0.085 Uiso 1 1 calc R U . . .
C35 C 0.7950(10) 0.249(2) 0.82817(19) 0.0519(18) Uani 0.52(2) 1 d D . P A 1
H35 H 0.879251 0.348986 0.820501 0.062 Uiso 0.52(2) 1 calc R U P A 1
C37 C 0.5523(13) -0.049(2) 0.8526(2) 0.058(2) Uani 0.52(2) 1 d D . P A 1
H37 H 0.472840 -0.156353 0.860941 0.070 Uiso 0.52(2) 1 calc R U P A 1
C2 C 0.7295(3) 0.9885(5) 0.46466(7) 0.1014(9) Uani 1 1 d . . . . .
H2A H 0.754798 0.872620 0.444889 0.152 Uiso 1 1 calc R U . . .
H2B H 0.822355 1.085560 0.472199 0.152 Uiso 1 1 calc R U . . .
H2C H 0.647294 1.105069 0.456144 0.152 Uiso 1 1 calc R U . . .
C31 C 0.7613(10) 0.246(2) 0.8655(2) 0.063(2) Uani 0.52(2) 1 d D . P A 1
H31 H 0.823533 0.340187 0.882510 0.075 Uiso 0.52(2) 1 calc R U P A 1
C11A C 0.6279(17) -0.098(2) 0.8170(3) 0.063(3) Uani 0.48(2) 1 d D . P A 2
H11A H 0.598123 -0.239018 0.802251 0.075 Uiso 0.48(2) 1 calc R U P A 2
C37A C 0.593(2) -0.095(3) 0.8541(3) 0.083(4) Uani 0.48(2) 1 d D . P A 2
H37A H 0.537415 -0.233858 0.863708 0.100 Uiso 0.48(2) 1 calc R U P A 2
C31A C 0.7099(18) 0.315(2) 0.8616(3) 0.079(3) Uani 0.48(2) 1 d D . P A 2
H31A H 0.734225 0.458782 0.876330 0.095 Uiso 0.48(2) 1 calc R U P A 2
C35A C 0.7482(16) 0.316(2) 0.8245(2) 0.062(2) Uani 0.48(2) 1 d D . P A 2
H35A H 0.801427 0.456739 0.814771 0.074 Uiso 0.48(2) 1 calc R U P A 2
H1 H 0.839(2) -0.244(4) 0.6297(5) 0.068(6) Uiso 1 1 d . . . . .

loop_
_atom_site_aniso_label
_atom_site_aniso_U_11
_atom_site_aniso_U_22
_atom_site_aniso_U_33
_atom_site_aniso_U_23
_atom_site_aniso_U_13
_atom_site_aniso_U_12
O12 0.0582(7) 0.0583(7) 0.0382(6) 0.0175(5) 0.0107(5) 0.0159(5)
N4 0.0521(7) 0.0291(6) 0.0321(6) 0.0028(5) 0.0077(5) 0.0031(5)
O14 0.0529(7) 0.0842(9) 0.0649(8) 0.0266(7) 0.0141(6) 0.0047(6)
N1 0.0777(10) 0.0278(6) 0.0345(7) 0.0024(5) 0.0112(6) 0.0035(6)
N6 0.0813(10) 0.0340(7) 0.0324(7) 0.0014(5) 0.0130(6) 0.0068(6)
C8 0.0456(8) 0.0285(7) 0.0335(7) 0.0018(5) 0.0043(6) 0.0035(6)
C24 0.0372(7) 0.0338(7) 0.0313(7) 0.0009(5) 0.0023(5) 0.0051(5)
C16 0.0441(8) 0.0285(7) 0.0313(7) 0.0029(5) 0.0035(6) 0.0039(5)
C10 0.0396(8) 0.0433(8) 0.0327(7) 0.0000(6) 0.0037(6) 0.0052(6)
C18 0.0567(9) 0.0398(8) 0.0341(8) 0.0042(6) 0.0096(7) 0.0050(7)
C20 0.0510(8) 0.0325(7) 0.0316(7) 0.0027(5) 0.0075(6) 0.0082(6)
C22 0.0570(9) 0.0381(8) 0.0340(8) 0.0045(6) 0.0131(6) 0.0102(6)
C32 0.0568(9) 0.0384(8) 0.0374(8) 0.0030(6) 0.0049(7) -0.0127(7)
C30 0.0684(10) 0.0377(8) 0.0359(8) -0.0065(6) 0.0078(7) -0.0144(7)
C26 0.0612(10) 0.0407(8) 0.0349(8) -0.0039(6) 0.0017(7) -0.0140(7)
C34 0.0607(10) 0.0410(8) 0.0391(8) -0.0014(6) 0.0120(7) -0.0150(7)
C25 0.0801(14) 0.1013(17) 0.0352(10) -0.0056(10) 0.0153(9) -0.0038(12)
C11 0.047(3) 0.060(4) 0.039(2) 0.001(2) 0.002(2) -0.010(3)
C17 0.0649(12) 0.0839(14) 0.0635(12) 0.0311(11) 0.0036(9) 0.0219(10)
C35 0.049(3) 0.068(4) 0.039(2) -0.007(2) 0.006(2) -0.016(3)
C37 0.046(3) 0.089(5) 0.040(3) 0.003(3) 0.0108(19) -0.017(3)
C2 0.1022(18) 0.123(2) 0.0804(16) 0.0609(15) 0.0244(13) 0.0498(16)
C31 0.060(4) 0.091(5) 0.037(3) -0.017(3) 0.004(2) -0.013(3)
C11A 0.085(7) 0.066(4) 0.039(3) 0.000(3) 0.015(4) -0.012(5)
C37A 0.100(10) 0.100(6) 0.051(4) 0.015(4) 0.020(5) -0.016(6)
C31A 0.105(7) 0.085(5) 0.047(3) -0.016(3) 0.007(4) -0.001(5)
C35A 0.084(6) 0.064(4) 0.037(3) -0.009(2) 0.007(3) -0.005(4)

loop_
_atom_type_symbol
_atom_type_description
_atom_type_scat_dispersion_real
_atom_type_scat_dispersion_imag
_atom_type_scat_source
C C 0.0033 0.0016 'International Tables Vol C Tables 4.2.6.8 and 6.1.1.4'
H H 0.0000 0.0000 'International Tables Vol C Tables 4.2.6.8 and 6.1.1.4'
N N 0.0061 0.0033 'International Tables Vol C Tables 4.2.6.8 and 6.1.1.4'
O O 0.0106 0.0060 'International Tables Vol C Tables 4.2.6.8 and 6.1.1.4'

loop_
_geom_angle_atom_site_label_1
_geom_angle_atom_site_label_2
_geom_angle_atom_site_label_3
_geom_angle
_geom_angle_site_symmetry_1
_geom_angle_site_symmetry_3
_geom_angle_publ_flag
C18 O12 C17 115.12(13) . . ?
C8 N4 C20 103.20(11) . . ?
N6 N1 H1 120.5(12) . . ?
C8 N1 N6 110.19(12) . . ?
C8 N1 H1 129.1(12) . . ?
C20 N6 N1 102.72(12) . . ?
N4 C8 N1 109.50(12) . . ?
N4 C8 C16 126.56(12) . . ?
N1 C8 C16 123.93(12) . . ?
C26 C24 C10 121.77(13) . . ?
C34 C24 C10 121.65(13) . . ?
C34 C24 C26 116.58(13) . . ?
C32 C16 C8 120.62(12) . . ?
C32 C16 C30 118.11(13) . . ?
C30 C16 C8 121.27(13) . . ?
C11 C10 C24 121.8(4) . . ?
C35 C10 C24 122.3(3) . . ?
C35 C10 C11 115.9(5) . . ?
C11A C10 C24 121.3(5) . . ?
C11A C10 C35A 118.4(6) . . ?
C35A C10 C24 120.2(4) . . ?
O12 C18 C22 110.55(13) . . ?
O14 C18 O12 124.10(15) . . ?
O14 C18 C22 125.36(14) . . ?
N4 C20 C22 124.28(13) . . ?
N6 C20 N4 114.37(12) . . ?
N6 C20 C22 121.34(13) . . ?
C18 C22 H22A 109.0 . . ?
C18 C22 H22B 109.0 . . ?
C20 C22 C18 113.02(12) . . ?
C20 C22 H22A 109.0 . . ?
C20 C22 H22B 109.0 . . ?
H22A C22 H22B 107.8 . . ?
C16 C32 H32 119.6 . . ?
C26 C32 C16 120.83(13) . . ?
C26 C32 H32 119.6 . . ?
C16 C30 H30 119.6 . . ?
C34 C30 C16 120.70(14) . . ?
C34 C30 H30 119.6 . . ?
C24 C26 H26 119.1 . . ?
C32 C26 C24 121.89(14) . . ?
C32 C26 H26 119.1 . . ?
C24 C34 H34 119.1 . . ?
C30 C34 C24 121.88(14) . . ?
C30 C34 H34 119.1 . . ?
C37 C25 H25 120.1 . . ?
C37 C25 C31 119.8(5) . . ?
C31 C25 H25 120.1 . . ?
C37A C25 H25A 121.3 . . ?
C37A C25 C31A 117.4(7) . . ?
C31A C25 H25A 121.3 . . ?
C10 C11 H11 119.1 . . ?
C37 C11 C10 121.8(8) . . ?
C37 C11 H11 119.1 . . ?
O12 C17 H17A 109.8 . . ?
O12 C17 H17B 109.8 . . ?
O12 C17 C2 109.34(16) . . ?
H17A C17 H17B 108.3 . . ?
C2 C17 H17A 109.8 . . ?
C2 C17 H17B 109.8 . . ?
C10 C35 H35 118.9 . . ?
C31 C35 C10 122.3(6) . . ?
C31 C35 H35 118.9 . . ?
C25 C37 C11 120.4(8) . . ?
C25 C37 H37 119.8 . . ?
C11 C37 H37 119.8 . . ?
C17 C2 H2A 109.5 . . ?
C17 C2 H2B 109.5 . . ?
C17 C2 H2C 109.5 . . ?
H2A C2 H2B 109.5 . . ?
H2A C2 H2C 109.5 . . ?
H2B C2 H2C 109.5 . . ?
C25 C31 C35 119.7(7) . . ?
C25 C31 H31 120.2 . . ?
C35 C31 H31 120.2 . . ?
C10 C11A H11A 119.9 . . ?
C10 C11A C37A 120.2(10) . . ?
C37A C11A H11A 119.9 . . ?
C25 C37A C11A 122.6(11) . . ?
C25 C37A H37A 118.7 . . ?
C11A C37A H37A 118.7 . . ?
C25 C31A H31A 119.5 . . ?
C35A C31A C25 121.1(9) . . ?
C35A C31A H31A 119.5 . . ?
C10 C35A H35A 119.9 . . ?
C31A C35A C10 120.2(8) . . ?
C31A C35A H35A 119.9 . . ?

loop_
_geom_bond_atom_site_label_1
_geom_bond_atom_site_label_2
_geom_bond_distance
_geom_bond_site_symmetry_2
_geom_bond_publ_flag
O12 C18 1.3359(17) . ?
O12 C17 1.449(2) . ?
N4 C8 1.3330(17) . ?
N4 C20 1.3637(18) . ?
O14 C18 1.1962(19) . ?
N1 N6 1.3618(17) . ?
N1 C8 1.3373(18) . ?
N1 H1 0.91(2) . ?
N6 C20 1.3162(19) . ?
C8 C16 1.4671(19) . ?
C24 C10 1.4906(19) . ?
C24 C26 1.391(2) . ?
C24 C34 1.391(2) . ?
C16 C32 1.383(2) . ?
C16 C30 1.387(2) . ?
C10 C11 1.396(8) . ?
C10 C35 1.390(7) . ?
C10 C11A 1.379(10) . ?
C10 C35A 1.390(8) . ?
C18 C22 1.501(2) . ?
C20 C22 1.4900(19) . ?
C22 H22A 0.9700 . ?
C22 H22B 0.9700 . ?
C32 H32 0.9300 . ?
C32 C26 1.381(2) . ?
C30 H30 0.9300 . ?
C30 C34 1.381(2) . ?
C26 H26 0.9300 . ?
C34 H34 0.9300 . ?
C25 H25 0.9300 . ?
C25 H25A 0.9300 . ?
C25 C37 1.356(8) . ?
C25 C31 1.372(8) . ?
C25 C37A 1.357(11) . ?
C25 C31A 1.391(10) . ?
C11 H11 0.9300 . ?
C11 C37 1.383(9) . ?
C17 H17A 0.9700 . ?
C17 H17B 0.9700 . ?
C17 C2 1.468(3) . ?
C35 H35 0.9300 . ?
C35 C31 1.383(8) . ?
C37 H37 0.9300 . ?
C2 H2A 0.9600 . ?
C2 H2B 0.9600 . ?
C2 H2C 0.9600 . ?
C31 H31 0.9300 . ?
C11A H11A 0.9300 . ?
C11A C37A 1.380(10) . ?
C37A H37A 0.9300 . ?
C31A H31A 0.9300 . ?
C31A C35A 1.387(9) . ?
C35A H35A 0.9300 . ?

loop_
_geom_torsion_atom_site_label_1
_geom_torsion_atom_site_label_2
_geom_torsion_atom_site_label_3
_geom_torsion_atom_site_label_4
_geom_torsion
_geom_torsion_site_symmetry_1
_geom_torsion_site_symmetry_2
_geom_torsion_site_symmetry_3
_geom_torsion_site_symmetry_4
_geom_torsion_publ_flag
O12 C18 C22 C20 -178.88(13) . . . . ?
N4 C8 C16 C32 -30.7(2) . . . . ?
N4 C8 C16 C30 148.87(16) . . . . ?
N4 C20 C22 C18 -76.94(19) . . . . ?
O14 C18 C22 C20 0.7(2) . . . . ?
N1 N6 C20 N4 0.72(18) . . . . ?
N1 N6 C20 C22 -178.35(13) . . . . ?
N1 C8 C16 C32 149.76(15) . . . . ?
N1 C8 C16 C30 -30.7(2) . . . . ?
N6 N1 C8 N4 0.61(18) . . . . ?
N6 N1 C8 C16 -179.79(14) . . . . ?
N6 C20 C22 C18 102.04(17) . . . . ?
C8 N4 C20 N6 -0.38(18) . . . . ?
C8 N4 C20 C22 178.66(14) . . . . ?
C8 N1 N6 C20 -0.79(18) . . . . ?
C8 C16 C32 C26 179.49(14) . . . . ?
C8 C16 C30 C34 -179.22(14) . . . . ?
C24 C10 C11 C37 -179.9(7) . . . . ?
C24 C10 C35 C31 179.3(5) . . . . ?
C24 C10 C11A C37A -178.1(8) . . . . ?
C24 C10 C35A C31A 177.5(5) . . . . ?
C16 C32 C26 C24 -0.4(3) . . . . ?
C16 C30 C34 C24 -0.2(3) . . . . ?
C10 C24 C26 C32 -179.12(14) . . . . ?
C10 C24 C34 C30 179.39(14) . . . . ?
C10 C11 C37 C25 2.5(15) . . . . ?
C10 C35 C31 C25 -1.3(9) . . . . ?
C10 C11A C37A C25 -1.2(17) . . . . ?
C18 O12 C17 C2 177.81(19) . . . . ?
C20 N4 C8 N1 -0.15(16) . . . . ?
C20 N4 C8 C16 -179.73(14) . . . . ?
C32 C16 C30 C34 0.4(2) . . . . ?
C30 C16 C32 C26 -0.1(2) . . . . ?
C26 C24 C10 C11 165.6(5) . . . . ?
C26 C24 C10 C35 -15.3(6) . . . . ?
C26 C24 C10 C11A -172.0(8) . . . . ?
C26 C24 C10 C35A 10.8(7) . . . . ?
C26 C24 C34 C30 -0.3(2) . . . . ?
C34 C24 C10 C11 -14.1(5) . . . . ?
C34 C24 C10 C35 165.1(6) . . . . ?
C34 C24 C10 C11A 8.3(8) . . . . ?
C34 C24 C10 C35A -168.9(7) . . . . ?
C34 C24 C26 C32 0.5(2) . . . . ?
C25 C31A C35A C10 2.4(11) . . . . ?
C11 C10 C35 C31 -1.5(8) . . . . ?
C17 O12 C18 O14 7.1(3) . . . . ?
C17 O12 C18 C22 -173.33(16) . . . . ?
C35 C10 C11 C37 0.9(10) . . . . ?
C37 C25 C31 C35 4.7(10) . . . . ?
C31 C25 C37 C11 -5.3(14) . . . . ?
C11A C10 C35A C31A 0.2(9) . . . . ?
C37A C25 C31A C35A -4.3(11) . . . . ?
C31A C25 C37A C11A 3.7(15) . . . . ?
C35A C10 C11A C37A -0.9(11) . . . . ?
